data_4306687
loop_
_publ_author_name
'Wontae Noh'
'Gregory S. Girolami'

_publ_section_title
;
Mono(cycloheptatrienyl) Tantalum Chemistry: Synthesis and Characterization
of New Tantalum Halide, Hydride, and Alkyl Species
;
_journal_name_full 'Inorganic Chemistry'
_journal_page_first 10682
_journal_page_last 10691
_journal_paper_doi 10.1021/ic8015035
_journal_volume 47
_journal_year 2008
_chemical_formula_sum 'C17 H22 Br Ta'
_chemical_formula_weight 487.21
_chemical_name_systematic
; 
 ? 
;
_space_group_IT_number 2
_symmetry_cell_setting triclinic
_symmetry_space_group_name_Hall '-P 1'
_symmetry_space_group_name_H-M 'P -1'
_atom_sites_solution_hydrogens geom
_atom_sites_solution_primary direct
_atom_sites_solution_secondary difmap
_audit_creation_method SHELXL-97
_cell_angle_alpha 103.903(6)
_cell_angle_beta 90.182(6)
_cell_angle_gamma 91.093(6)
_cell_formula_units_Z 4
_cell_length_a 9.352(3)
_cell_length_b 11.499(4)
_cell_length_c 15.065(5)
_cell_measurement_temperature 193(2)
_cell_volume 1572.3(9)
_computing_structure_refinement 'SHELXL-97 (Sheldrick, 1997)'
_computing_structure_solution 'SHELXS-97 (Sheldrick, 1990)'
_diffrn_ambient_temperature 193(2)
_diffrn_measured_fraction_theta_full 0.998
_diffrn_measured_fraction_theta_max 0.998
_diffrn_radiation_monochromator graphite
_diffrn_radiation_source 'fine-focus sealed tube'
_diffrn_radiation_type MoK\a
_diffrn_radiation_wavelength 0.71073
_diffrn_reflns_av_R_equivalents 0.0648
_diffrn_reflns_av_sigmaI/netI 0.1154
_diffrn_reflns_limit_h_max 11
_diffrn_reflns_limit_h_min -11
_diffrn_reflns_limit_k_max 13
_diffrn_reflns_limit_k_min -13
_diffrn_reflns_limit_l_max 18
_diffrn_reflns_limit_l_min -18
_diffrn_reflns_number 16670
_diffrn_reflns_theta_full 25.42
_diffrn_reflns_theta_max 25.42
_diffrn_reflns_theta_min 1.39
_diffrn_standards_decay_% 0
_exptl_absorpt_coefficient_mu 9.517
_exptl_absorpt_correction_type integration
_exptl_crystal_density_diffrn 2.058
_exptl_crystal_density_method 'not measured'
_exptl_crystal_F_000 928
_exptl_crystal_size_max 0.19
_exptl_crystal_size_mid 0.13
_exptl_crystal_size_min 0.05
_refine_diff_density_max 1.794
_refine_diff_density_min -1.656
_refine_diff_density_rms 0.131
_refine_ls_extinction_method none
_refine_ls_goodness_of_fit_ref 0.835
_refine_ls_hydrogen_treatment mixed
_refine_ls_matrix_type full
_refine_ls_number_parameters 353
_refine_ls_number_reflns 5791
_refine_ls_number_restraints 323
_refine_ls_restrained_S_all 0.819
_refine_ls_R_factor_all 0.0670
_refine_ls_R_factor_gt 0.0349
_refine_ls_shift/su_max 0.001
_refine_ls_shift/su_mean 0.000
_refine_ls_structure_factor_coef Fsqd
_refine_ls_weighting_details 'calc w=1/[\s^2^(Fo^2^)+(0.0200P)^2^+0.0000P] where P=(Fo^2^+2Fc^2^)/3'
_refine_ls_weighting_scheme calc
_refine_ls_wR_factor_gt 0.0665
_refine_ls_wR_factor_ref 0.0690
_reflns_number_gt 3333
_reflns_number_total 5791
_reflns_threshold_expression >2sigma(I)
_cod_data_source_file ic8015035_si_002_4.cif
_cod_data_source_block f81mface
_cod_depositor_comments
;
The following automatic conversions were performed:
'_symmetry_cell_setting' value 'Triclinic' changed to 'triclinic'
according to '/home/saulius/struct/CIF-dictionaries/cif_core.dic'
dictionary named 'cif_core.dic' version 2.4.1 from 2010-06-29.

Automatic conversion script
Id: cif_fix_enum 1527 2010-12-29 10:47:43Z saulius 
;
_cod_database_code 4306687

loop_
_symmetry_equiv_pos_as_xyz
'x, y, z'
'-x, -y, -z'

loop_
_atom_site_label
_atom_site_type_symbol
_atom_site_fract_x
_atom_site_fract_y
_atom_site_fract_z
_atom_site_U_iso_or_equiv
_atom_site_adp_type
_atom_site_occupancy
_atom_site_symmetry_multiplicity
_atom_site_calc_flag
_atom_site_refinement_flags
_atom_site_disorder_assembly
_atom_site_disorder_group
Ta1 Ta 0.39698(3) 0.79392(3) 0.32254(2) 0.03745(12) Uani 1 1 d U . .
Ta2 Ta 0.12847(4) 0.77094(3) 0.82742(2) 0.04670(13) Uani 1 1 d U . .
Br1 Br 0.24452(12) 0.72380(11) 0.45394(8) 0.0904(4) Uani 1 1 d U . .
Br2 Br 0.20445(16) 0.67000(15) 0.96468(10) 0.1438(7) Uani 1 1 d U . .
C1 C 0.4704(8) 0.5882(6) 0.3061(5) 0.0387(16) Uani 1 1 d U . .
C2 C 0.4959(9) 0.6156(7) 0.2218(5) 0.0479(18) Uani 1 1 d U . .
C3 C 0.6033(9) 0.7053(7) 0.2363(6) 0.0468(18) Uani 1 1 d U . .
C4 C 0.6435(8) 0.7318(7) 0.3259(6) 0.0416(17) Uani 1 1 d U . .
C5 C 0.5611(8) 0.6623(6) 0.3733(5) 0.0358(16) Uani 1 1 d U . .
C6 C 0.3784(9) 0.4851(7) 0.3207(6) 0.067(3) Uani 1 1 d U . .
H6A H 0.2946 0.4746 0.2801 0.101 Uiso 1 1 calc R . .
H6B H 0.3470 0.5023 0.3845 0.101 Uiso 1 1 calc R . .
H6C H 0.4339 0.4116 0.3071 0.101 Uiso 1 1 calc R . .
C7 C 0.4318(11) 0.5477(8) 0.1315(6) 0.089(3) Uani 1 1 d U . .
H7A H 0.5017 0.4912 0.0983 0.134 Uiso 1 1 calc R . .
H7B H 0.4064 0.6042 0.0950 0.134 Uiso 1 1 calc R . .
H7C H 0.3458 0.5034 0.1428 0.134 Uiso 1 1 calc R . .
C8 C 0.6855(10) 0.7431(8) 0.1587(6) 0.086(4) Uani 1 1 d U . .
H8A H 0.7217 0.8256 0.1806 0.130 Uiso 1 1 calc R . .
H8B H 0.6212 0.7381 0.1064 0.130 Uiso 1 1 calc R . .
H8C H 0.7660 0.6895 0.1400 0.130 Uiso 1 1 calc R . .
C9 C 0.7696(8) 0.8145(7) 0.3702(7) 0.068(3) Uani 1 1 d U . .
H9A H 0.8593 0.7713 0.3571 0.102 Uiso 1 1 calc R . .
H9B H 0.7560 0.8393 0.4365 0.102 Uiso 1 1 calc R . .
H9C H 0.7734 0.8856 0.3450 0.102 Uiso 1 1 calc R . .
C10 C 0.5827(8) 0.6534(7) 0.4691(5) 0.053(2) Uani 1 1 d U . .
H10A H 0.6541 0.5928 0.4707 0.080 Uiso 1 1 calc R . .
H10B H 0.4920 0.6306 0.4933 0.080 Uiso 1 1 calc R . .
H10C H 0.6161 0.7312 0.5065 0.080 Uiso 1 1 calc R . .
C11 C 0.2230(10) 0.9456(8) 0.3804(8) 0.075(3) Uani 1 1 d U . .
H11 H 0.1534 0.9713 0.4263 0.090 Uiso 1 1 calc R . .
C12 C 0.1691(9) 0.8674(8) 0.3000(8) 0.067(2) Uani 1 1 d U . .
H12 H 0.0740 0.8380 0.3029 0.080 Uiso 1 1 calc R . .
C13 C 0.2384(9) 0.8278(7) 0.2167(7) 0.059(2) Uani 1 1 d U . .
H13 H 0.1900 0.7687 0.1710 0.071 Uiso 1 1 calc R . .
C14 C 0.3745(9) 0.8678(8) 0.1941(7) 0.059(2) Uani 1 1 d U . .
H14 H 0.4010 0.8393 0.1319 0.071 Uiso 1 1 calc R . .
C15 C 0.4720(10) 0.9401(7) 0.2472(7) 0.058(2) Uani 1 1 d U . .
H15 H 0.5511 0.9625 0.2151 0.070 Uiso 1 1 calc R . .
C16 C 0.4766(10) 0.9883(7) 0.3429(7) 0.063(2) Uani 1 1 d U . .
H16 H 0.5737 1.0076 0.3711 0.075 Uiso 1 1 calc R . .
C17 C 0.3611(11) 0.9922(7) 0.4045(7) 0.074(2) Uani 1 1 d U . .
H17 H 0.3789 1.0293 0.4671 0.089 Uiso 1 1 calc R . .
C21 C -0.0937(8) 0.6771(7) 0.8553(5) 0.0439(17) Uani 1 1 d U . .
C22 C -0.1265(8) 0.7562(7) 0.7984(6) 0.0454(17) Uani 1 1 d U . .
C23 C -0.0572(8) 0.7110(7) 0.7128(5) 0.0387(16) Uani 1 1 d U . .
C24 C 0.0136(8) 0.6067(7) 0.7166(5) 0.0389(16) Uani 1 1 d U . .
C25 C -0.0094(8) 0.5845(6) 0.8012(5) 0.0412(17) Uani 1 1 d U . .
C26 C -0.1520(10) 0.6850(8) 0.9492(6) 0.079(3) Uani 1 1 d U . .
H26A H -0.1630 0.6042 0.9593 0.118 Uiso 1 1 calc R . .
H26B H -0.2453 0.7233 0.9547 0.118 Uiso 1 1 calc R . .
H26C H -0.0859 0.7325 0.9950 0.118 Uiso 1 1 calc R . .
C27 C -0.2278(10) 0.8575(7) 0.8198(7) 0.078(3) Uani 1 1 d U . .
H27A H -0.1816 0.9295 0.8080 0.118 Uiso 1 1 calc R . .
H27B H -0.2550 0.8729 0.8843 0.118 Uiso 1 1 calc R . .
H27C H -0.3134 0.8367 0.7811 0.118 Uiso 1 1 calc R . .
C28 C -0.0902(9) 0.7523(8) 0.6260(6) 0.067(3) Uani 1 1 d U . .
H28A H -0.0151 0.7256 0.5810 0.100 Uiso 1 1 calc R . .
H28B H -0.0943 0.8400 0.6407 0.100 Uiso 1 1 calc R . .
H28C H -0.1826 0.7179 0.6006 0.100 Uiso 1 1 calc R . .
C29 C 0.0886(9) 0.5273(7) 0.6372(6) 0.066(3) Uani 1 1 d U . .
H29A H 0.0202 0.4680 0.6021 0.098 Uiso 1 1 calc R . .
H29B H 0.1661 0.4859 0.6600 0.098 Uiso 1 1 calc R . .
H29C H 0.1282 0.5761 0.5977 0.098 Uiso 1 1 calc R . .
C30 C 0.0283(10) 0.4665(7) 0.8246(7) 0.079(3) Uani 1 1 d U . .
H30A H -0.0309 0.4013 0.7876 0.118 Uiso 1 1 calc R . .
H30B H 0.0105 0.4725 0.8896 0.118 Uiso 1 1 calc R . .
H30C H 0.1295 0.4499 0.8116 0.118 Uiso 1 1 calc R . .
C31 C 0.3308(14) 0.8857(12) 0.9044(10) 0.162(6) Uani 1 1 d DU . .
H31 H 0.3972 0.8984 0.9538 0.195 Uiso 1 1 calc R . .
C32 C 0.3752(11) 0.8050(12) 0.8253(9) 0.142(5) Uani 1 1 d DU . .
H32 H 0.4553 0.7580 0.8319 0.171 Uiso 1 1 calc R . .
C33 C 0.3164(10) 0.7848(9) 0.7379(8) 0.091(3) Uani 1 1 d DU . .
H33 H 0.3518 0.7191 0.6931 0.110 Uiso 1 1 calc R . .
C34 C 0.2103(10) 0.8519(8) 0.7099(6) 0.067(2) Uani 1 1 d DU . .
H34 H 0.1966 0.8383 0.6457 0.080 Uiso 1 1 calc R . .
C35 C 0.1221(10) 0.9357(8) 0.7633(7) 0.079(3) Uani 1 1 d DU . .
H35 H 0.0584 0.9737 0.7304 0.094 Uiso 1 1 calc R . .
C36 C 0.1131(13) 0.9725(8) 0.8585(8) 0.114(3) Uani 1 1 d DU . .
H36 H 0.0322 1.0185 0.8818 0.136 Uiso 1 1 calc R . .
C37 C 0.2082(15) 0.9501(11) 0.9235(9) 0.152(5) Uani 1 1 d DU . .
H37 H 0.1863 0.9820 0.9860 0.183 Uiso 1 1 calc R . .

loop_
_atom_site_aniso_label
_atom_site_aniso_U_11
_atom_site_aniso_U_22
_atom_site_aniso_U_33
_atom_site_aniso_U_23
_atom_site_aniso_U_13
_atom_site_aniso_U_12
Ta1 0.0360(2) 0.0347(2) 0.0442(3) 0.01396(18) 0.00701(18) 0.00550(16)
Ta2 0.0446(3) 0.0589(3) 0.0389(3) 0.0175(2) -0.01008(19) -0.01666(19)
Br1 0.0714(8) 0.1279(10) 0.0930(10) 0.0653(8) 0.0406(7) 0.0271(7)
Br2 0.1499(14) 0.2014(16) 0.1114(11) 0.1059(11) -0.0824(10) -0.0732(12)
C1 0.042(5) 0.031(3) 0.045(4) 0.014(3) -0.006(3) 0.004(3)
C2 0.071(6) 0.040(4) 0.031(4) 0.005(3) -0.005(4) 0.017(3)
C3 0.058(5) 0.046(5) 0.044(4) 0.024(4) 0.021(3) 0.024(3)
C4 0.040(4) 0.039(4) 0.047(4) 0.011(4) 0.008(3) 0.010(3)
C5 0.032(4) 0.039(4) 0.040(4) 0.015(3) -0.004(3) 0.002(3)
C6 0.073(7) 0.040(5) 0.098(8) 0.036(5) -0.033(6) -0.021(4)
C7 0.118(9) 0.089(7) 0.049(6) -0.009(5) -0.034(6) 0.037(6)
C8 0.096(8) 0.101(8) 0.082(7) 0.057(7) 0.066(6) 0.053(6)
C9 0.032(5) 0.049(6) 0.126(9) 0.028(6) -0.005(5) 0.000(4)
C10 0.052(6) 0.073(6) 0.035(5) 0.015(4) -0.006(4) -0.005(5)
C11 0.062(5) 0.060(6) 0.106(7) 0.022(5) 0.035(5) 0.031(4)
C12 0.035(4) 0.064(6) 0.117(7) 0.050(5) 0.004(4) 0.012(3)
C13 0.049(4) 0.054(5) 0.087(5) 0.042(4) -0.015(4) 0.005(4)
C14 0.063(5) 0.060(6) 0.072(5) 0.046(4) 0.003(4) 0.008(4)
C15 0.055(5) 0.039(5) 0.093(6) 0.039(4) 0.013(4) 0.008(3)
C16 0.055(5) 0.031(3) 0.105(6) 0.020(4) -0.001(5) 0.009(3)
C17 0.081(6) 0.043(4) 0.091(6) -0.001(4) 0.013(5) 0.020(4)
C21 0.055(4) 0.035(4) 0.036(4) -0.001(3) 0.011(3) -0.017(3)
C22 0.037(3) 0.034(4) 0.063(5) 0.007(4) 0.013(4) 0.003(3)
C23 0.035(4) 0.047(4) 0.037(4) 0.016(3) -0.003(3) -0.002(3)
C24 0.039(5) 0.041(4) 0.036(4) 0.008(3) 0.005(3) 0.002(3)
C25 0.046(5) 0.035(4) 0.045(4) 0.013(3) -0.001(4) 0.000(3)
C26 0.094(8) 0.086(7) 0.050(6) 0.007(5) 0.036(6) -0.016(6)
C27 0.070(6) 0.055(6) 0.109(9) 0.014(6) 0.017(6) 0.025(5)
C28 0.064(6) 0.085(7) 0.058(6) 0.036(5) -0.024(5) -0.019(5)
C29 0.072(7) 0.049(6) 0.068(6) -0.001(4) 0.019(5) 0.007(5)
C30 0.084(8) 0.064(6) 0.105(9) 0.052(6) 0.002(7) 0.004(5)
C31 0.146(10) 0.244(15) 0.116(9) 0.095(8) -0.084(8) -0.156(9)
C32 0.043(4) 0.226(13) 0.197(12) 0.135(10) -0.044(6) -0.054(5)
C33 0.045(5) 0.105(8) 0.131(8) 0.044(6) 0.017(5) -0.019(4)
C34 0.072(6) 0.072(7) 0.063(5) 0.032(4) -0.002(4) -0.034(4)
C35 0.078(6) 0.053(5) 0.111(7) 0.037(5) -0.002(5) -0.028(4)
C36 0.152(9) 0.047(4) 0.127(8) -0.004(5) 0.054(7) -0.053(4)
C37 0.232(14) 0.135(7) 0.070(6) -0.003(5) -0.007(7) -0.142(8)

loop_
_atom_type_symbol
_atom_type_description
_atom_type_scat_dispersion_real
_atom_type_scat_dispersion_imag
_atom_type_scat_source
C C 0.0033 0.0016 'International Tables Vol C Tables 4.2.6.8 and 6.1.1.4'
H H 0.0000 0.0000 'International Tables Vol C Tables 4.2.6.8 and 6.1.1.4'
Br Br -0.2901 2.4595 'International Tables Vol C Tables 4.2.6.8 and 6.1.1.4'
Ta Ta -0.7052 6.5227 'International Tables Vol C Tables 4.2.6.8 and 6.1.1.4'

loop_
_geom_angle_atom_site_label_1
_geom_angle_atom_site_label_2
_geom_angle_atom_site_label_3
_geom_angle
_geom_angle_site_symmetry_1
_geom_angle_site_symmetry_3
_geom_angle_publ_flag
C13 Ta1 C16 88.1(3) . . ?
C13 Ta1 C14 36.0(3) . . ?
C16 Ta1 C14 66.2(3) . . ?
C13 Ta1 C15 65.5(3) . . ?
C16 Ta1 C15 35.5(3) . . ?
C14 Ta1 C15 33.7(3) . . ?
C13 Ta1 C17 87.4(3) . . ?
C16 Ta1 C17 35.6(3) . . ?
C14 Ta1 C17 85.3(3) . . ?
C15 Ta1 C17 65.3(3) . . ?
C13 Ta1 C12 34.9(3) . . ?
C16 Ta1 C12 85.8(3) . . ?
C14 Ta1 C12 64.9(3) . . ?
C15 Ta1 C12 82.4(3) . . ?
C17 Ta1 C12 65.9(3) . . ?
C13 Ta1 C11 64.8(3) . . ?
C16 Ta1 C11 64.3(3) . . ?
C14 Ta1 C11 81.8(3) . . ?
C15 Ta1 C11 80.4(3) . . ?
C17 Ta1 C11 34.2(3) . . ?
C12 Ta1 C11 34.3(3) . . ?
C13 Ta1 C5 149.9(3) . . ?
C16 Ta1 C5 115.1(3) . . ?
C14 Ta1 C5 135.4(3) . . ?
C15 Ta1 C5 122.9(3) . . ?
C17 Ta1 C5 122.7(3) . . ?
C12 Ta1 C5 154.6(3) . . ?
C11 Ta1 C5 141.4(3) . . ?
C13 Ta1 C3 105.7(3) . . ?
C16 Ta1 C3 95.5(3) . . ?
C14 Ta1 C3 79.6(3) . . ?
C15 Ta1 C3 76.5(3) . . ?
C17 Ta1 C3 129.9(3) . . ?
C12 Ta1 C3 140.6(3) . . ?
C11 Ta1 C3 156.9(3) . . ?
C5 Ta1 C3 55.8(2) . . ?
C13 Ta1 C1 116.8(3) . . ?
C16 Ta1 C1 144.6(3) . . ?
C14 Ta1 C1 119.3(3) . . ?
C15 Ta1 C1 131.2(3) . . ?
C17 Ta1 C1 154.2(3) . . ?
C12 Ta1 C1 129.2(3) . . ?
C11 Ta1 C1 147.6(3) . . ?
C5 Ta1 C1 34.1(2) . . ?
C3 Ta1 C1 55.3(2) . . ?
C13 Ta1 C4 137.5(3) . . ?
C16 Ta1 C4 89.3(3) . . ?
C14 Ta1 C4 106.2(3) . . ?
C15 Ta1 C4 89.1(3) . . ?
C17 Ta1 C4 113.4(3) . . ?
C12 Ta1 C4 170.9(3) . . ?
C11 Ta1 C4 147.1(3) . . ?
C5 Ta1 C4 33.9(2) . . ?
C3 Ta1 C4 32.5(3) . . ?
C1 Ta1 C4 55.3(2) . . ?
C13 Ta1 C2 94.8(3) . . ?
C16 Ta1 C2 127.5(3) . . ?
C14 Ta1 C2 86.6(3) . . ?
C15 Ta1 C2 100.3(3) . . ?
C17 Ta1 C2 163.0(3) . . ?
C12 Ta1 C2 123.2(3) . . ?
C11 Ta1 C2 157.5(3) . . ?
C5 Ta1 C2 56.3(3) . . ?
C3 Ta1 C2 33.5(3) . . ?
C1 Ta1 C2 33.4(2) . . ?
C4 Ta1 C2 55.0(3) . . ?
C33 Ta2 C36 88.5(4) . . ?
C33 Ta2 C34 35.5(2) . . ?
C36 Ta2 C34 66.7(3) . . ?
C33 Ta2 C37 87.6(4) . . ?
C36 Ta2 C37 35.3(2) . . ?
C34 Ta2 C37 85.4(4) . . ?
C33 Ta2 C35 66.4(3) . . ?
C36 Ta2 C35 35.5(2) . . ?
C34 Ta2 C35 34.7(2) . . ?
C37 Ta2 C35 65.3(4) . . ?
C33 Ta2 C32 35.3(2) . . ?
C36 Ta2 C32 85.3(4) . . ?
C34 Ta2 C32 64.5(3) . . ?
C37 Ta2 C32 65.5(4) . . ?
C35 Ta2 C32 83.0(4) . . ?
C33 Ta2 C21 150.9(3) . . ?
C36 Ta2 C21 111.9(4) . . ?
C34 Ta2 C21 133.7(3) . . ?
C37 Ta2 C21 121.1(4) . . ?
C35 Ta2 C21 118.8(3) . . ?
C32 Ta2 C21 158.2(4) . . ?
C33 Ta2 C31 64.8(4) . . ?
C36 Ta2 C31 63.2(4) . . ?
C34 Ta2 C31 80.9(4) . . ?
C37 Ta2 C31 33.6(2) . . ?
C35 Ta2 C31 79.9(4) . . ?
C32 Ta2 C31 34.1(2) . . ?
C21 Ta2 C31 142.5(4) . . ?
C33 Ta2 C23 100.2(3) . . ?
C36 Ta2 C23 101.0(4) . . ?
C34 Ta2 C23 77.5(3) . . ?
C37 Ta2 C23 135.9(4) . . ?
C35 Ta2 C23 78.2(3) . . ?
C32 Ta2 C23 135.3(4) . . ?
C21 Ta2 C23 56.9(3) . . ?
C31 Ta2 C23 157.2(4) . . ?
C33 Ta2 C22 132.4(4) . . ?
C36 Ta2 C22 88.8(4) . . ?
C34 Ta2 C22 101.9(3) . . ?
C37 Ta2 C22 115.0(4) . . ?
C35 Ta2 C22 85.1(3) . . ?
C32 Ta2 C22 166.4(4) . . ?
C21 Ta2 C22 34.4(2) . . ?
C31 Ta2 C22 148.6(4) . . ?
C23 Ta2 C22 34.4(2) . . ?
C33 Ta2 C25 119.5(3) . . ?
C36 Ta2 C25 144.3(4) . . ?
C34 Ta2 C25 122.9(3) . . ?
C37 Ta2 C25 150.7(4) . . ?
C35 Ta2 C25 133.4(3) . . ?
C32 Ta2 C25 130.4(4) . . ?
C21 Ta2 C25 34.3(2) . . ?
C31 Ta2 C25 146.5(4) . . ?
C23 Ta2 C25 55.2(2) . . ?
C22 Ta2 C25 56.2(3) . . ?
C33 Ta2 C24 94.4(3) . . ?
C36 Ta2 C24 134.1(4) . . ?
C34 Ta2 C24 90.1(3) . . ?
C37 Ta2 C24 169.3(4) . . ?
C35 Ta2 C24 105.9(3) . . ?
C32 Ta2 C24 121.0(4) . . ?
C21 Ta2 C24 56.6(2) . . ?
C31 Ta2 C24 154.6(4) . . ?
C23 Ta2 C24 33.4(2) . . ?
C22 Ta2 C24 56.5(3) . . ?
C25 Ta2 C24 32.9(2) . . ?
C2 C1 C5 108.7(7) . . ?
C2 C1 C6 125.6(7) . . ?
C5 C1 C6 125.2(7) . . ?
C2 C1 Ta1 73.6(4) . . ?
C5 C1 Ta1 72.6(4) . . ?
C6 C1 Ta1 126.6(5) . . ?
C1 C2 C3 107.1(7) . . ?
C1 C2 C7 124.8(8) . . ?
C3 C2 C7 127.6(8) . . ?
C1 C2 Ta1 72.9(4) . . ?
C3 C2 Ta1 72.9(5) . . ?
C7 C2 Ta1 125.6(6) . . ?
C4 C3 C2 108.9(7) . . ?
C4 C3 C8 125.5(8) . . ?
C2 C3 C8 124.0(8) . . ?
C4 C3 Ta1 73.8(5) . . ?
C2 C3 Ta1 73.6(5) . . ?
C8 C3 Ta1 130.1(5) . . ?
C3 C4 C5 109.8(7) . . ?
C3 C4 C9 126.7(8) . . ?
C5 C4 C9 123.3(8) . . ?
C3 C4 Ta1 73.7(5) . . ?
C5 C4 Ta1 72.7(4) . . ?
C9 C4 Ta1 124.8(5) . . ?
C4 C5 C1 105.5(7) . . ?
C4 C5 C10 126.8(7) . . ?
C1 C5 C10 127.0(7) . . ?
C4 C5 Ta1 73.4(4) . . ?
C1 C5 Ta1 73.3(4) . . ?
C10 C5 Ta1 126.0(5) . . ?
C1 C6 H6A 109.5 . . ?
C1 C6 H6B 109.5 . . ?
H6A C6 H6B 109.5 . . ?
C1 C6 H6C 109.5 . . ?
H6A C6 H6C 109.5 . . ?
H6B C6 H6C 109.5 . . ?
C2 C7 H7A 109.5 . . ?
C2 C7 H7B 109.5 . . ?
H7A C7 H7B 109.5 . . ?
C2 C7 H7C 109.5 . . ?
H7A C7 H7C 109.5 . . ?
H7B C7 H7C 109.5 . . ?
C3 C8 H8A 109.5 . . ?
C3 C8 H8B 109.5 . . ?
H8A C8 H8B 109.5 . . ?
C3 C8 H8C 109.5 . . ?
H8A C8 H8C 109.5 . . ?
H8B C8 H8C 109.5 . . ?
C4 C9 H9A 109.5 . . ?
C4 C9 H9B 109.5 . . ?
H9A C9 H9B 109.5 . . ?
C4 C9 H9C 109.5 . . ?
H9A C9 H9C 109.5 . . ?
H9B C9 H9C 109.5 . . ?
C5 C10 H10A 109.5 . . ?
C5 C10 H10B 109.5 . . ?
H10A C10 H10B 109.5 . . ?
C5 C10 H10C 109.5 . . ?
H10A C10 H10C 109.5 . . ?
H10B C10 H10C 109.5 . . ?
C17 C11 C12 131.4(9) . . ?
C17 C11 Ta1 70.3(5) . . ?
C12 C11 Ta1 70.7(5) . . ?
C17 C11 H11 114.3 . . ?
C12 C11 H11 114.3 . . ?
Ta1 C11 H11 144.3 . . ?
C13 C12 C11 127.8(9) . . ?
C13 C12 Ta1 69.4(5) . . ?
C11 C12 Ta1 75.0(5) . . ?
C13 C12 H12 116.1 . . ?
C11 C12 H12 116.1 . . ?
Ta1 C12 H12 134.0 . . ?
C12 C13 C14 125.9(9) . . ?
C12 C13 Ta1 75.7(5) . . ?
C14 C13 Ta1 72.9(5) . . ?
C12 C13 H13 117.1 . . ?
C14 C13 H13 117.1 . . ?
Ta1 C13 H13 126.5 . . ?
C15 C14 C13 129.8(10) . . ?
C15 C14 Ta1 74.7(5) . . ?
C13 C14 Ta1 71.1(5) . . ?
C15 C14 H14 115.1 . . ?
C13 C14 H14 115.1 . . ?
Ta1 C14 H14 133.8 . . ?
C14 C15 C16 130.8(9) . . ?
C14 C15 Ta1 71.6(5) . . ?
C16 C15 Ta1 70.3(5) . . ?
C14 C15 H15 114.6 . . ?
C16 C15 H15 114.6 . . ?
Ta1 C15 H15 141.6 . . ?
C15 C16 C17 126.4(9) . . ?
C15 C16 Ta1 74.2(5) . . ?
C17 C16 Ta1 74.4(5) . . ?
C15 C16 H16 116.3 . . ?
C17 C16 H16 116.3 . . ?
Ta1 C16 H16 116.3 . . ?
C11 C17 C16 125.2(10) . . ?
C11 C17 Ta1 75.5(5) . . ?
C16 C17 Ta1 70.0(5) . . ?
C11 C17 H17 117.4 . . ?
C16 C17 H17 117.4 . . ?
Ta1 C17 H17 130.0 . . ?
C25 C21 C22 106.3(7) . . ?
C25 C21 C26 127.9(8) . . ?
C22 C21 C26 125.5(8) . . ?
C25 C21 Ta2 73.6(4) . . ?
C22 C21 Ta2 73.2(4) . . ?
C26 C21 Ta2 123.4(6) . . ?
C21 C22 C23 106.9(7) . . ?
C21 C22 C27 126.4(8) . . ?
C23 C22 C27 126.3(8) . . ?
C21 C22 Ta2 72.4(5) . . ?
C23 C22 Ta2 72.7(4) . . ?
C27 C22 Ta2 125.8(6) . . ?
C24 C23 C22 108.6(7) . . ?
C24 C23 C28 125.8(8) . . ?
C22 C23 C28 123.8(7) . . ?
C24 C23 Ta2 73.8(5) . . ?
C22 C23 Ta2 72.9(5) . . ?
C28 C23 Ta2 131.6(5) . . ?
C25 C24 C23 108.3(7) . . ?
C25 C24 C29 126.8(7) . . ?
C23 C24 C29 124.5(7) . . ?
C25 C24 Ta2 73.5(5) . . ?
C23 C24 Ta2 72.8(4) . . ?
C29 C24 Ta2 124.4(5) . . ?
C24 C25 C21 109.8(7) . . ?
C24 C25 C30 123.2(8) . . ?
C21 C25 C30 126.1(7) . . ?
C24 C25 Ta2 73.6(4) . . ?
C21 C25 Ta2 72.0(4) . . ?
C30 C25 Ta2 129.3(6) . . ?
C21 C26 H26A 109.5 . . ?
C21 C26 H26B 109.5 . . ?
H26A C26 H26B 109.5 . . ?
C21 C26 H26C 109.5 . . ?
H26A C26 H26C 109.5 . . ?
H26B C26 H26C 109.5 . . ?
C22 C27 H27A 109.5 . . ?
C22 C27 H27B 109.5 . . ?
H27A C27 H27B 109.5 . . ?
C22 C27 H27C 109.5 . . ?
H27A C27 H27C 109.5 . . ?
H27B C27 H27C 109.5 . . ?
C23 C28 H28A 109.5 . . ?
C23 C28 H28B 109.5 . . ?
H28A C28 H28B 109.5 . . ?
C23 C28 H28C 109.5 . . ?
H28A C28 H28C 109.5 . . ?
H28B C28 H28C 109.5 . . ?
C24 C29 H29A 109.5 . . ?
C24 C29 H29B 109.5 . . ?
H29A C29 H29B 109.5 . . ?
C24 C29 H29C 109.5 . . ?
H29A C29 H29C 109.5 . . ?
H29B C29 H29C 109.5 . . ?
C25 C30 H30A 109.5 . . ?
C25 C30 H30B 109.5 . . ?
H30A C30 H30B 109.5 . . ?
C25 C30 H30C 109.5 . . ?
H30A C30 H30C 109.5 . . ?
H30B C30 H30C 109.5 . . ?
C37 C31 C32 131.4(13) . . ?
C37 C31 Ta2 69.6(7) . . ?
C32 C31 Ta2 69.9(7) . . ?
C37 C31 H31 114.3 . . ?
C32 C31 H31 114.3 . . ?
Ta2 C31 H31 147.2 . . ?
C33 C32 C31 127.8(13) . . ?
C33 C32 Ta2 68.8(6) . . ?
C31 C32 Ta2 76.0(7) . . ?
C33 C32 H32 116.1 . . ?
C31 C32 H32 116.1 . . ?
Ta2 C32 H32 133.2 . . ?
C32 C33 C34 126.1(11) . . ?
C32 C33 Ta2 75.9(6) . . ?
C34 C33 Ta2 75.0(5) . . ?
C32 C33 H33 117.0 . . ?
C34 C33 H33 117.0 . . ?
Ta2 C33 H33 123.7 . . ?
C35 C34 C33 128.6(10) . . ?
C35 C34 Ta2 73.1(5) . . ?
C33 C34 Ta2 69.5(5) . . ?
C35 C34 H34 115.7 . . ?
C33 C34 H34 115.7 . . ?
Ta2 C34 H34 137.7 . . ?
C34 C35 C36 129.4(11) . . ?
C34 C35 Ta2 72.2(5) . . ?
C36 C35 Ta2 69.7(6) . . ?
C34 C35 H35 115.3 . . ?
C36 C35 H35 115.3 . . ?
Ta2 C35 H35 139.8 . . ?
C37 C36 C35 128.0(12) . . ?
C37 C36 Ta2 74.8(7) . . ?
C35 C36 Ta2 74.9(6) . . ?
C37 C36 H36 116.0 . . ?
C35 C36 H36 116.0 . . ?
Ta2 C36 H36 126.6 . . ?
C31 C37 C36 125.2(14) . . ?
C31 C37 Ta2 76.8(8) . . ?
C36 C37 Ta2 69.8(6) . . ?
C31 C37 H37 117.4 . . ?
C36 C37 H37 117.4 . . ?
Ta2 C37 H37 128.5 . . ?

loop_
_geom_bond_atom_site_label_1
_geom_bond_atom_site_label_2
_geom_bond_distance
_geom_bond_site_symmetry_2
_geom_bond_publ_flag
Ta1 C13 2.280(8) . ?
Ta1 C16 2.291(8) . ?
Ta1 C14 2.303(8) . ?
Ta1 C15 2.341(8) . ?
Ta1 C17 2.348(8) . ?
Ta1 C12 2.360(8) . ?
Ta1 C11 2.415(8) . ?
Ta1 C5 2.422(7) . ?
Ta1 C3 2.430(8) . ?
Ta1 C1 2.431(7) . ?
Ta1 C4 2.431(8) . ?
Ta1 C2 2.440(8) . ?
Ta2 C33 2.245(9) . ?
Ta2 C36 2.259(10) . ?
Ta2 C34 2.314(8) . ?
Ta2 C37 2.323(11) . ?
Ta2 C35 2.326(9) . ?
Ta2 C32 2.335(10) . ?
Ta2 C21 2.408(7) . ?
Ta2 C31 2.413(12) . ?
Ta2 C23 2.416(8) . ?
Ta2 C22 2.418(8) . ?
Ta2 C25 2.429(7) . ?
Ta2 C24 2.429(8) . ?
C1 C2 1.400(10) . ?
C1 C5 1.423(10) . ?
C1 C6 1.510(9) . ?
C2 C3 1.404(11) . ?
C2 C7 1.511(11) . ?
C3 C4 1.361(11) . ?
C3 C8 1.544(10) . ?
C4 C5 1.413(10) . ?
C4 C9 1.545(10) . ?
C5 C10 1.483(10) . ?
C6 H6A 0.9800 . ?
C6 H6B 0.9800 . ?
C6 H6C 0.9800 . ?
C7 H7A 0.9800 . ?
C7 H7B 0.9800 . ?
C7 H7C 0.9800 . ?
C8 H8A 0.9800 . ?
C8 H8B 0.9800 . ?
C8 H8C 0.9800 . ?
C9 H9A 0.9800 . ?
C9 H9B 0.9800 . ?
C9 H9C 0.9800 . ?
C10 H10A 0.9800 . ?
C10 H10B 0.9800 . ?
C10 H10C 0.9800 . ?
C11 C17 1.402(12) . ?
C11 C12 1.408(13) . ?
C11 H11 0.9500 . ?
C12 C13 1.394(12) . ?
C12 H12 0.9500 . ?
C13 C14 1.415(10) . ?
C13 H13 0.9500 . ?
C14 C15 1.346(12) . ?
C14 H14 0.9500 . ?
C15 C16 1.414(12) . ?
C15 H15 0.9500 . ?
C16 C17 1.421(11) . ?
C16 H16 1.0000 . ?
C17 H17 0.9500 . ?
C21 C25 1.427(10) . ?
C21 C22 1.428(10) . ?
C21 C26 1.501(10) . ?
C22 C23 1.432(10) . ?
C22 C27 1.491(10) . ?
C23 C24 1.394(10) . ?
C23 C28 1.527(10) . ?
C24 C25 1.375(10) . ?
C24 C29 1.504(10) . ?
C25 C30 1.530(10) . ?
C26 H26A 0.9800 . ?
C26 H26B 0.9800 . ?
C26 H26C 0.9800 . ?
C27 H27A 0.9800 . ?
C27 H27B 0.9800 . ?
C27 H27C 0.9800 . ?
C28 H28A 0.9800 . ?
C28 H28B 0.9800 . ?
C28 H28C 0.9800 . ?
C29 H29A 0.9800 . ?
C29 H29B 0.9800 . ?
C29 H29C 0.9800 . ?
C30 H30A 0.9800 . ?
C30 H30B 0.9800 . ?
C30 H30C 0.9800 . ?
C31 C37 1.371(9) . ?
C31 C32 1.393(9) . ?
C31 H31 0.9500 . ?
C32 C33 1.391(8) . ?
C32 H32 0.9500 . ?
C33 C34 1.393(8) . ?
C33 H33 0.9500 . ?
C34 C35 1.385(8) . ?
C34 H34 0.9500 . ?
C35 C36 1.398(8) . ?
C35 H35 0.9500 . ?
C36 C37 1.392(9) . ?
C36 H36 0.9500 . ?
C37 H37 0.9500 . ?
